data_7120022
loop_
_publ_author_name
'Sun, Huiling'
'Han, Yongzhen'
'Lei, Haitao'
'Chen, Mingxing'
'Cao, Rui'

_publ_section_title
;
 Cobalt corroles with phosphonic acid pendants as catalysts for oxygen and
 hydrogen evolution from neutral aqueous solution
;
_journal_name_full 'Chem. Commun.'
_journal_paper_doi 10.1039/C7CC02400B
_journal_year 2017
_chemical_formula_sum 'C61 H29 Br Co F10 N4 O P'
_chemical_formula_weight 1193.69
_chemical_name_systematic
; 
 ? 
;
_space_group_IT_number 61
_symmetry_cell_setting orthorhombic
_symmetry_space_group_name_Hall '-P 2ac 2ab'
_symmetry_space_group_name_H-M 'P b c a'
_atom_sites_solution_hydrogens geom
_atom_sites_solution_primary direct
_atom_sites_solution_secondary difmap
_audit_creation_method SHELXL-97
_audit_update_record
;
2017-01-09 deposited with the CCDC.
2017-04-26 downloaded from the CCDC.
;
_cell_angle_alpha 90.00
_cell_angle_beta 90.00
_cell_angle_gamma 90.00
_cell_formula_units_Z 8
_cell_length_a 12.4310(7)
_cell_length_b 27.8731(15)
_cell_length_c 28.7605(14)
_cell_measurement_reflns_used 9990
_cell_measurement_temperature 150(2)
_cell_measurement_theta_max 26.34
_cell_measurement_theta_min 2.29
_cell_volume 9965.2(9)
_computing_cell_refinement 'Bruker SAINT'
_computing_data_collection 'Bruker APEX2'
_computing_data_reduction 'Bruker SAINT'
_computing_molecular_graphics 'Bruker SHELXTL'
_computing_publication_material 'Bruker SHELXTL'
_computing_structure_refinement 'SHELXL-97 (Sheldrick, 2008)'
_computing_structure_solution 'SHELXS-97 (Sheldrick, 2008)'
_diffrn_ambient_temperature 150(2)
_diffrn_measured_fraction_theta_full 0.993
_diffrn_measured_fraction_theta_max 0.993
_diffrn_measurement_device_type 'Bruker APEX-II CCD'
_diffrn_measurement_method '\f and \w scans'
_diffrn_radiation_monochromator graphite
_diffrn_radiation_source 'fine-focus sealed tube'
_diffrn_radiation_type MoK\a
_diffrn_radiation_wavelength 0.71073
_diffrn_reflns_av_R_equivalents 0.0418
_diffrn_reflns_av_sigmaI/netI 0.0268
_diffrn_reflns_limit_h_max 15
_diffrn_reflns_limit_h_min -15
_diffrn_reflns_limit_k_max 34
_diffrn_reflns_limit_k_min -34
_diffrn_reflns_limit_l_max 33
_diffrn_reflns_limit_l_min -35
_diffrn_reflns_number 74368
_diffrn_reflns_theta_full 26.40
_diffrn_reflns_theta_max 26.40
_diffrn_reflns_theta_min 2.29
_exptl_absorpt_coefficient_mu 1.266
_exptl_absorpt_correction_T_max 0.7183
_exptl_absorpt_correction_T_min 0.5172
_exptl_absorpt_correction_type multi-scan
_exptl_absorpt_process_details sadabs
_exptl_crystal_colour black
_exptl_crystal_density_diffrn 1.591
_exptl_crystal_density_method 'not measured'
_exptl_crystal_description Block
_exptl_crystal_F_000 4784
_exptl_crystal_size_max 0.60
_exptl_crystal_size_mid 0.50
_exptl_crystal_size_min 0.28
_refine_diff_density_max 0.544
_refine_diff_density_min -0.772
_refine_diff_density_rms 0.076
_refine_ls_extinction_method none
_refine_ls_goodness_of_fit_ref 1.040
_refine_ls_hydrogen_treatment constr
_refine_ls_matrix_type full
_refine_ls_number_parameters 712
_refine_ls_number_reflns 10153
_refine_ls_number_restraints 0
_refine_ls_restrained_S_all 1.040
_refine_ls_R_factor_all 0.0467
_refine_ls_R_factor_gt 0.0342
_refine_ls_shift/su_max 0.001
_refine_ls_shift/su_mean 0.000
_refine_ls_structure_factor_coef Fsqd
_refine_ls_weighting_details 'calc w=1/[\s^2^(Fo^2^)+(0.0431P)^2^+7.2755P] where P=(Fo^2^+2Fc^2^)/3'
_refine_ls_weighting_scheme calc
_refine_ls_wR_factor_gt 0.0830
_refine_ls_wR_factor_ref 0.0886
_reflns_number_gt 8397
_reflns_number_total 10153
_reflns_threshold_expression >2sigma(I)
_cod_data_source_file c7cc02400b2.cif
_cod_data_source_block shl1027
_cod_depositor_comments
;
The following automatic conversions were performed:

'_symmetry_cell_setting' value 'Orthorhombic' changed to
'orthorhombic' according to
/home/data/users/saulius/crontab/automatic-downloads/rss-feeds/RSC/lib/dictionaries/cif_core.dic
dictionary named 'cif_core.dic' version 2.4.2 from 2011-04-26.

Automatic conversion script
Id: cif_fix_values 4973 2017-02-22 13:04:09Z antanas 
;
_cod_original_sg_symbol_H-M Pbca
_cod_database_code 7120022

loop_
_symmetry_equiv_pos_as_xyz
'x, y, z'
'-x+1/2, -y, z+1/2'
'-x, y+1/2, -z+1/2'
'x+1/2, -y+1/2, -z'
'-x, -y, -z'
'x-1/2, y, -z-1/2'
'x, -y-1/2, z-1/2'
'-x-1/2, y-1/2, z'

loop_
_atom_site_label
_atom_site_type_symbol
_atom_site_fract_x
_atom_site_fract_y
_atom_site_fract_z
_atom_site_U_iso_or_equiv
_atom_site_adp_type
_atom_site_occupancy
_atom_site_symmetry_multiplicity
_atom_site_calc_flag
_atom_site_refinement_flags
Co1 Co 0.08265(2) 0.288880(9) 0.165316(8) 0.01556(7) Uani 1 1 d .
Br1 Br 0.043590(19) 0.395450(12) -0.043000(10) 0.04906(10) Uani 1 1 d .
P1 P -0.03346(4) 0.289737(18) 0.108032(17) 0.01661(11) Uani 1 1 d .
F7 F -0.03235(13) 0.51303(5) 0.33743(5) 0.0453(4) Uani 1 1 d .
F6 F 0.06109(11) 0.43277(5) 0.30279(4) 0.0354(3) Uani 1 1 d .
F5 F 0.08517(11) 0.10927(5) 0.07792(5) 0.0370(3) Uani 1 1 d .
F1 F 0.38171(11) 0.14951(5) 0.17276(5) 0.0394(3) Uani 1 1 d .
N4 N -0.01729(14) 0.29920(6) 0.21262(6) 0.0215(4) Uani 1 1 d .
F10 F -0.19610(12) 0.42952(6) 0.18239(5) 0.0498(4) Uani 1 1 d .
O1 O 0.24473(11) 0.39238(5) 0.02291(5) 0.0246(3) Uani 1 1 d .
C29 C 0.20860(15) 0.37419(7) 0.14328(7) 0.0183(4) Uani 1 1 d .
N2 N 0.20548(12) 0.26858(6) 0.13226(5) 0.0167(3) Uani 1 1 d .
N3 N 0.12648(13) 0.35342(6) 0.16885(5) 0.0175(3) Uani 1 1 d .
F8 F -0.20502(12) 0.55186(5) 0.29359(5) 0.0426(4) Uani 1 1 d .
F4 F 0.18011(13) 0.02575(5) 0.05618(5) 0.0464(4) Uani 1 1 d .
F9 F -0.28617(12) 0.51048(6) 0.21668(5) 0.0493(4) Uani 1 1 d .
C21 C 0.41811(16) 0.42184(7) 0.01969(7) 0.0208(4) Uani 1 1 d .
F3 F 0.37768(13) 0.00449(5) 0.09025(6) 0.0524(4) Uani 1 1 d .
C15 C 0.27878(15) 0.29841(7) 0.11020(7) 0.0191(4) Uani 1 1 d .
C50 C -0.07932(15) 0.34561(7) 0.08039(7) 0.0186(4) Uani 1 1 d .
F2 F 0.47359(11) 0.06489(6) 0.15229(6) 0.0503(4) Uani 1 1 d .
C5 C 0.18175(16) 0.18046(7) 0.13700(7) 0.0198(4) Uani 1 1 d .
N1 N 0.05217(13) 0.22528(6) 0.18088(6) 0.0202(4) Uani 1 1 d .
C32 C 0.07658(16) 0.39024(7) 0.19331(7) 0.0207(4) Uani 1 1 d .
C34 C -0.06493(17) 0.42855(8) 0.24171(7) 0.0250(4) Uani 1 1 d .
C36 C -0.07092(19) 0.49243(8) 0.29863(7) 0.0279(5) Uani 1 1 d .
C30 C 0.21128(16) 0.42445(7) 0.15232(7) 0.0230(4) Uani 1 1 d .
H30 H 0.2603 0.4469 0.1394 0.028 Uiso 1 1 calc R
C7 C 0.18172(17) 0.09974(7) 0.09671(7) 0.0248(4) Uani 1 1 d .
C22 C 0.34252(16) 0.39608(7) 0.04582(7) 0.0201(4) Uani 1 1 d .
C52 C -0.19607(17) 0.38006(8) 0.02203(8) 0.0297(5) Uani 1 1 d .
H52 H -0.2459 0.3760 -0.0027 0.036 Uiso 1 1 calc R
C51 C -0.15186(16) 0.34012(8) 0.04358(7) 0.0252(5) Uani 1 1 d .
H51 H -0.1709 0.3089 0.0333 0.030 Uiso 1 1 calc R
C16 C 0.27931(15) 0.34812(7) 0.11476(6) 0.0185(4) Uani 1 1 d .
C57 C 0.08937(19) 0.28759(9) 0.02976(8) 0.0327(5) Uani 1 1 d .
H57 H 0.1047 0.3197 0.0388 0.039 Uiso 1 1 calc R
C4 C 0.09256(17) 0.18179(7) 0.16672(7) 0.0215(4) Uani 1 1 d .
C44 C -0.16249(17) 0.26404(8) 0.12621(7) 0.0268(5) Uani 1 1 d .
C1 C -0.02820(17) 0.21711(8) 0.21252(7) 0.0248(5) Uani 1 1 d .
C14 C 0.35331(17) 0.26976(8) 0.08428(7) 0.0251(5) Uani 1 1 d .
H14 H 0.4114 0.2814 0.0660 0.030 Uiso 1 1 calc R
C37 C -0.15805(18) 0.51210(8) 0.27658(8) 0.0293(5) Uani 1 1 d .
C43 C -0.06942(17) 0.26039(8) 0.23034(7) 0.0252(4) Uani 1 1 d .
C28 C 0.18268(17) 0.42120(8) -0.05263(8) 0.0295(5) Uani 1 1 d .
C56 C 0.02143(16) 0.25948(7) 0.05713(7) 0.0205(4) Uani 1 1 d .
C20 C 0.52084(17) 0.42843(8) 0.03785(8) 0.0251(5) Uani 1 1 d .
H20 H 0.5738 0.4458 0.0210 0.030 Uiso 1 1 calc R
C12 C 0.23362(15) 0.22194(7) 0.12069(7) 0.0189(4) Uani 1 1 d .
C13 C 0.32615(16) 0.22330(8) 0.09053(7) 0.0241(4) Uani 1 1 d .
H13 H 0.3617 0.1963 0.0774 0.029 Uiso 1 1 calc R
C33 C -0.01411(17) 0.38436(8) 0.22202(7) 0.0239(4) Uani 1 1 d .
C10 C 0.37844(18) 0.07656(9) 0.13303(8) 0.0332(6) Uani 1 1 d .
C55 C -0.04934(18) 0.39144(8) 0.09359(8) 0.0275(5) Uani 1 1 d .
H55 H 0.0018 0.3958 0.1178 0.033 Uiso 1 1 calc R
C38 C -0.20011(18) 0.49107(9) 0.23745(8) 0.0317(5) Uani 1 1 d .
C18 C 0.46674(16) 0.38302(8) 0.10591(7) 0.0242(4) Uani 1 1 d .
H18 H 0.4854 0.3699 0.1353 0.029 Uiso 1 1 calc R
C17 C 0.36301(16) 0.37580(7) 0.08876(7) 0.0202(4) Uani 1 1 d .
C2 C -0.04115(19) 0.16658(8) 0.21801(8) 0.0318(5) Uani 1 1 d .
H2 H -0.0919 0.1510 0.2375 0.038 Uiso 1 1 calc R
C6 C 0.23076(16) 0.13299(7) 0.12541(7) 0.0213(4) Uani 1 1 d .
C25 C 0.39070(18) 0.45943(8) -0.06380(8) 0.0269(5) Uani 1 1 d .
H25 H 0.4607 0.4724 -0.0678 0.032 Uiso 1 1 calc R
C19 C 0.54403(17) 0.40897(8) 0.08104(8) 0.0270(5) Uani 1 1 d .
H19 H 0.6136 0.4133 0.0940 0.032 Uiso 1 1 calc R
C35 C -0.02495(17) 0.45116(8) 0.28098(7) 0.0249(4) Uani 1 1 d .
C31 C 0.13035(17) 0.43431(8) 0.18293(7) 0.0247(4) Uani 1 1 d .
H31 H 0.1129 0.4650 0.1952 0.030 Uiso 1 1 calc R
C54 C -0.09393(19) 0.43127(8) 0.07156(8) 0.0335(5) Uani 1 1 d .
H54 H -0.0730 0.4626 0.0809 0.040 Uiso 1 1 calc R
C24 C 0.25931(17) 0.41610(8) -0.01866(7) 0.0242(4) Uani 1 1 d .
C27 C 0.21052(19) 0.44565(9) -0.09294(8) 0.0343(5) Uani 1 1 d .
H27 H 0.1592 0.4496 -0.1171 0.041 Uiso 1 1 calc R
C11 C 0.33030(17) 0.11978(8) 0.14350(7) 0.0265(5) Uani 1 1 d .
C3 C 0.03333(18) 0.14474(8) 0.18993(8) 0.0298(5) Uani 1 1 d .
H3 H 0.0438 0.1112 0.1865 0.036 Uiso 1 1 calc R
C40 C -0.05985(17) 0.34003(8) 0.23196(7) 0.0242(4) Uani 1 1 d .
C58 C 0.1347(2) 0.26908(10) -0.01046(9) 0.0425(6) Uani 1 1 d .
H58 H 0.1808 0.2885 -0.0289 0.051 Uiso 1 1 calc R
C9 C 0.3291(2) 0.04548(8) 0.10286(8) 0.0340(6) Uani 1 1 d .
C61 C 0.0032(2) 0.21236(8) 0.04399(9) 0.0346(5) Uani 1 1 d .
H61 H -0.0409 0.1922 0.0626 0.041 Uiso 1 1 calc R
C53 C -0.16787(18) 0.42573(8) 0.03639(8) 0.0311(5) Uani 1 1 d .
H53 H -0.1993 0.4531 0.0221 0.037 Uiso 1 1 calc R
C42 C -0.14904(19) 0.27659(9) 0.26266(8) 0.0332(5) Uani 1 1 d .
H42 H -0.1966 0.2570 0.2802 0.040 Uiso 1 1 calc R
C8 C 0.22957(19) 0.05644(8) 0.08516(8) 0.0309(5) Uani 1 1 d .
C23 C 0.36328(16) 0.43475(7) -0.02324(7) 0.0221(4) Uani 1 1 d .
C39 C -0.15348(18) 0.44935(8) 0.22074(8) 0.0308(5) Uani 1 1 d .
C49 C -0.24027(19) 0.29545(10) 0.14326(9) 0.0398(6) Uani 1 1 d .
H49 H -0.2269 0.3290 0.1429 0.048 Uiso 1 1 calc R
C41 C -0.14362(19) 0.32553(9) 0.26344(8) 0.0331(5) Uani 1 1 d .
H41 H -0.1874 0.3463 0.2816 0.040 Uiso 1 1 calc R
C26 C 0.31365(19) 0.46443(9) -0.09785(8) 0.0329(5) Uani 1 1 d .
H26 H 0.3314 0.4812 -0.1256 0.039 Uiso 1 1 calc R
C60 C 0.0499(2) 0.19472(10) 0.00340(9) 0.0427(6) Uani 1 1 d .
H60 H 0.0371 0.1624 -0.0054 0.051 Uiso 1 1 calc R
C48 C -0.3369(2) 0.27839(14) 0.16066(11) 0.0615(9) Uani 1 1 d .
H48 H -0.3884 0.3003 0.1727 0.074 Uiso 1 1 calc R
C59 C 0.1129(2) 0.22261(10) -0.02366(8) 0.0396(6) Uani 1 1 d .
H59 H 0.1422 0.2102 -0.0517 0.048 Uiso 1 1 calc R
C45 C -0.1820(2) 0.21474(10) 0.12865(10) 0.0463(7) Uani 1 1 d .
H45 H -0.1279 0.1926 0.1195 0.056 Uiso 1 1 calc R
C46 C -0.2818(3) 0.19816(14) 0.14463(12) 0.0700(10) Uani 1 1 d .
H46 H -0.2968 0.1647 0.1445 0.084 Uiso 1 1 calc R
C47 C -0.3588(3) 0.23011(16) 0.16057(12) 0.0712(11) Uani 1 1 d .
H47 H -0.4263 0.2187 0.1714 0.085 Uiso 1 1 calc R

loop_
_atom_site_aniso_label
_atom_site_aniso_U_11
_atom_site_aniso_U_22
_atom_site_aniso_U_33
_atom_site_aniso_U_23
_atom_site_aniso_U_13
_atom_site_aniso_U_12
Co1 0.01588(13) 0.01773(14) 0.01306(13) -0.00014(10) 0.00195(10) 0.00098(10)
Br1 0.02247(13) 0.0800(2) 0.04470(16) 0.02953(14) -0.00769(10) -0.01133(12)
P1 0.0157(2) 0.0179(3) 0.0163(2) -0.00031(19) 0.00066(18) -0.00051(19)
F7 0.0588(10) 0.0415(8) 0.0357(8) -0.0231(7) -0.0084(7) -0.0013(7)
F6 0.0406(8) 0.0378(8) 0.0279(7) -0.0050(6) -0.0078(6) 0.0028(6)
F5 0.0325(7) 0.0315(7) 0.0470(8) -0.0053(6) -0.0099(6) 0.0021(6)
F1 0.0336(7) 0.0490(9) 0.0356(7) 0.0020(6) -0.0096(6) 0.0039(6)
N4 0.0239(9) 0.0232(9) 0.0174(8) -0.0016(7) 0.0044(7) 0.0011(7)
F10 0.0459(9) 0.0604(10) 0.0431(8) -0.0331(8) -0.0183(7) 0.0204(8)
O1 0.0173(7) 0.0304(8) 0.0260(8) 0.0101(6) -0.0001(6) -0.0035(6)
C29 0.0161(9) 0.0223(10) 0.0166(9) 0.0004(8) -0.0041(7) -0.0008(8)
N2 0.0156(8) 0.0195(8) 0.0150(8) 0.0014(6) -0.0001(6) 0.0013(6)
N3 0.0163(8) 0.0216(9) 0.0146(8) -0.0021(7) -0.0015(6) 0.0007(7)
F8 0.0488(9) 0.0303(7) 0.0487(8) -0.0203(6) 0.0086(7) 0.0059(6)
F4 0.0593(10) 0.0251(7) 0.0546(9) -0.0122(7) 0.0085(8) -0.0029(7)
F9 0.0423(9) 0.0524(9) 0.0532(9) -0.0182(8) -0.0113(7) 0.0219(7)
C21 0.0208(10) 0.0149(9) 0.0266(10) -0.0018(8) 0.0049(8) -0.0009(8)
F3 0.0611(10) 0.0249(7) 0.0711(11) 0.0118(7) 0.0302(9) 0.0225(7)
C15 0.0166(9) 0.0236(10) 0.0171(9) 0.0028(8) 0.0004(7) -0.0006(8)
C50 0.0159(9) 0.0221(10) 0.0177(9) 0.0012(8) 0.0016(7) 0.0022(8)
F2 0.0348(8) 0.0598(10) 0.0563(9) 0.0219(8) 0.0032(7) 0.0244(7)
C5 0.0204(10) 0.0199(10) 0.0191(10) 0.0023(8) 0.0014(8) 0.0041(8)
N1 0.0228(9) 0.0215(9) 0.0164(8) 0.0036(7) 0.0054(7) 0.0024(7)
C32 0.0216(10) 0.0218(10) 0.0186(10) -0.0056(8) -0.0040(8) 0.0012(8)
C34 0.0269(11) 0.0260(11) 0.0219(10) -0.0083(9) 0.0050(8) -0.0006(9)
C36 0.0359(12) 0.0263(11) 0.0214(10) -0.0099(9) 0.0042(9) -0.0089(9)
C30 0.0225(10) 0.0213(10) 0.0253(10) -0.0016(8) -0.0037(8) -0.0039(8)
C7 0.0263(11) 0.0214(11) 0.0266(11) 0.0052(9) 0.0045(9) 0.0031(9)
C22 0.0149(9) 0.0183(10) 0.0272(11) -0.0005(8) 0.0007(8) -0.0005(8)
C52 0.0212(11) 0.0386(13) 0.0293(12) 0.0082(10) -0.0087(9) -0.0014(9)
C51 0.0212(10) 0.0271(11) 0.0273(11) 0.0001(9) -0.0033(8) -0.0028(9)
C16 0.0147(9) 0.0236(10) 0.0171(9) 0.0025(8) -0.0028(7) -0.0003(8)
C57 0.0353(13) 0.0323(13) 0.0305(12) -0.0050(10) 0.0100(10) 0.0016(10)
C4 0.0256(11) 0.0185(10) 0.0206(10) 0.0042(8) 0.0020(8) 0.0039(8)
C44 0.0198(10) 0.0389(13) 0.0217(10) 0.0060(9) -0.0015(8) -0.0081(9)
C1 0.0277(11) 0.0268(11) 0.0201(10) 0.0047(9) 0.0082(8) 0.0008(9)
C14 0.0223(10) 0.0257(11) 0.0274(11) 0.0019(9) 0.0085(9) 0.0016(8)
C37 0.0345(12) 0.0202(11) 0.0330(12) -0.0114(9) 0.0124(10) -0.0022(9)
C43 0.0276(11) 0.0283(11) 0.0195(10) 0.0028(9) 0.0073(8) -0.0003(9)
C28 0.0196(11) 0.0366(13) 0.0324(12) 0.0090(10) 0.0016(9) -0.0024(9)
C56 0.0204(10) 0.0247(11) 0.0165(9) -0.0030(8) -0.0051(8) 0.0030(8)
C20 0.0219(11) 0.0209(11) 0.0324(12) -0.0042(9) 0.0063(9) -0.0060(8)
C12 0.0181(10) 0.0195(10) 0.0189(9) 0.0011(8) 0.0010(8) 0.0032(8)
C13 0.0230(10) 0.0236(11) 0.0256(11) 0.0001(9) 0.0068(8) 0.0059(8)
C33 0.0249(11) 0.0276(11) 0.0193(10) -0.0075(9) 0.0001(8) 0.0027(9)
C10 0.0247(11) 0.0387(14) 0.0364(13) 0.0195(11) 0.0084(10) 0.0127(10)
C55 0.0313(12) 0.0242(11) 0.0270(11) -0.0028(9) -0.0077(9) 0.0040(9)
C38 0.0270(12) 0.0343(13) 0.0339(12) -0.0078(10) 0.0011(9) 0.0071(10)
C18 0.0207(10) 0.0269(11) 0.0250(11) -0.0027(9) -0.0020(8) -0.0015(8)
C17 0.0197(10) 0.0170(10) 0.0240(10) -0.0004(8) 0.0028(8) 0.0004(8)
C2 0.0370(13) 0.0271(12) 0.0312(12) 0.0076(10) 0.0151(10) -0.0002(10)
C6 0.0228(10) 0.0203(10) 0.0208(10) 0.0065(8) 0.0064(8) 0.0034(8)
C25 0.0249(11) 0.0235(11) 0.0322(12) 0.0028(9) 0.0078(9) -0.0006(9)
C19 0.0187(10) 0.0296(12) 0.0326(12) -0.0054(10) -0.0022(9) -0.0052(9)
C35 0.0260(11) 0.0259(11) 0.0227(10) -0.0028(9) 0.0021(8) -0.0039(9)
C31 0.0271(11) 0.0223(11) 0.0248(10) -0.0069(9) -0.0038(9) 0.0004(9)
C54 0.0372(13) 0.0238(12) 0.0394(13) -0.0019(10) -0.0075(10) 0.0043(10)
C24 0.0227(10) 0.0244(11) 0.0255(11) 0.0054(9) 0.0043(8) 0.0011(8)
C27 0.0322(12) 0.0407(14) 0.0300(12) 0.0124(10) -0.0019(10) 0.0044(10)
C11 0.0260(11) 0.0289(12) 0.0246(11) 0.0072(9) 0.0035(9) 0.0028(9)
C3 0.0365(13) 0.0200(11) 0.0330(12) 0.0073(9) 0.0097(10) 0.0025(9)
C40 0.0260(11) 0.0276(11) 0.0191(10) -0.0062(9) 0.0034(8) 0.0026(9)
C58 0.0395(14) 0.0574(17) 0.0307(13) -0.0001(12) 0.0120(11) 0.0099(12)
C9 0.0415(14) 0.0203(11) 0.0403(13) 0.0112(10) 0.0201(11) 0.0102(10)
C61 0.0406(13) 0.0252(12) 0.0378(13) -0.0045(10) -0.0010(11) 0.0002(10)
C53 0.0254(11) 0.0311(12) 0.0369(13) 0.0096(10) -0.0021(9) 0.0069(9)
C42 0.0372(13) 0.0373(13) 0.0250(11) -0.0009(10) 0.0172(10) -0.0002(10)
C8 0.0400(13) 0.0198(11) 0.0329(12) 0.0018(9) 0.0121(10) -0.0007(10)
C23 0.0227(10) 0.0170(10) 0.0267(11) 0.0008(8) 0.0029(8) 0.0011(8)
C39 0.0318(12) 0.0342(13) 0.0264(11) -0.0150(10) -0.0006(9) 0.0029(10)
C49 0.0246(12) 0.0578(17) 0.0369(13) 0.0151(12) 0.0073(10) 0.0049(11)
C41 0.0352(13) 0.0389(14) 0.0253(11) -0.0085(10) 0.0133(10) 0.0018(10)
C26 0.0348(13) 0.0344(13) 0.0294(12) 0.0114(10) 0.0084(10) 0.0015(10)
C60 0.0472(15) 0.0371(14) 0.0438(15) -0.0206(12) -0.0088(12) 0.0103(12)
C48 0.0262(14) 0.099(3) 0.0593(19) 0.0299(18) 0.0123(13) 0.0078(16)
C59 0.0338(13) 0.0602(17) 0.0249(12) -0.0181(12) -0.0084(10) 0.0245(12)
C45 0.0493(16) 0.0427(15) 0.0469(16) 0.0019(13) 0.0090(13) -0.0212(13)
C46 0.066(2) 0.075(2) 0.069(2) 0.0110(18) 0.0065(18) -0.045(2)
C47 0.0347(17) 0.113(3) 0.066(2) 0.027(2) 0.0050(15) -0.0288(19)

loop_
_atom_type_symbol
_atom_type_description
_atom_type_scat_dispersion_real
_atom_type_scat_dispersion_imag
_atom_type_scat_source
C C 0.0033 0.0016 'International Tables Vol C Tables 4.2.6.8 and 6.1.1.4'
H H 0.0000 0.0000 'International Tables Vol C Tables 4.2.6.8 and 6.1.1.4'
N N 0.0061 0.0033 'International Tables Vol C Tables 4.2.6.8 and 6.1.1.4'
O O 0.0106 0.0060 'International Tables Vol C Tables 4.2.6.8 and 6.1.1.4'
Br Br -0.2901 2.4595 'International Tables Vol C Tables 4.2.6.8 and 6.1.1.4'
Co Co 0.3494 0.9721 'International Tables Vol C Tables 4.2.6.8 and 6.1.1.4'
F F 0.0171 0.0103 'International Tables Vol C Tables 4.2.6.8 and 6.1.1.4'
P P 0.1023 0.0942 'International Tables Vol C Tables 4.2.6.8 and 6.1.1.4'

loop_
_geom_angle_atom_site_label_1
_geom_angle_atom_site_label_2
_geom_angle_atom_site_label_3
_geom_angle
N4 Co1 N1 80.58(7)
N4 Co1 N3 90.35(7)
N1 Co1 N3 162.38(7)
N4 Co1 N2 162.49(7)
N1 Co1 N2 90.02(7)
N3 Co1 N2 94.56(7)
N4 Co1 P1 96.20(6)
N1 Co1 P1 93.26(5)
N3 Co1 P1 102.76(5)
N2 Co1 P1 99.07(5)
C56 P1 C44 112.09(10)
C56 P1 C50 99.25(9)
C44 P1 C50 100.54(9)
C56 P1 Co1 110.64(6)
C44 P1 Co1 110.97(7)
C50 P1 Co1 122.59(7)
C43 N4 C40 108.90(17)
C43 N4 Co1 117.92(14)
C40 N4 Co1 132.85(15)
C24 O1 C22 105.15(15)
N3 C29 C16 123.71(18)
N3 C29 C30 109.34(17)
C16 C29 C30 126.90(18)
C15 N2 C12 106.65(15)
C15 N2 Co1 125.64(13)
C12 N2 Co1 127.33(13)
C29 N3 C32 106.80(16)
C29 N3 Co1 125.74(13)
C32 N3 Co1 127.13(13)
C20 C21 C22 118.79(19)
C20 C21 C23 135.67(19)
C22 C21 C23 105.53(17)
N2 C15 C16 123.83(18)
N2 C15 C14 109.19(17)
C16 C15 C14 126.94(18)
C55 C50 C51 118.81(19)
C55 C50 P1 125.43(15)
C51 C50 P1 115.75(15)
C4 C5 C12 123.07(18)
C4 C5 C6 118.84(17)
C12 C5 C6 117.85(17)
C1 N1 C4 108.45(17)
C1 N1 Co1 117.71(14)
C4 N1 Co1 133.82(14)
N3 C32 C33 124.65(18)
N3 C32 C31 108.66(18)
C33 C32 C31 126.66(19)
C39 C34 C35 116.77(19)
C39 C34 C33 121.10(19)
C35 C34 C33 122.1(2)
F7 C36 C37 119.7(2)
F7 C36 C35 120.9(2)
C37 C36 C35 119.4(2)
C31 C30 C29 107.37(18)
C31 C30 H30 126.3
C29 C30 H30 126.3
F5 C7 C6 120.11(18)
F5 C7 C8 117.4(2)
C6 C7 C8 122.5(2)
C17 C22 O1 123.77(17)
C17 C22 C21 124.42(19)
O1 C22 C21 111.79(17)
C53 C52 C51 120.3(2)
C53 C52 H52 119.8
C51 C52 H52 119.8
C52 C51 C50 120.4(2)
C52 C51 H51 119.8
C50 C51 H51 119.8
C15 C16 C29 124.55(18)
C15 C16 C17 118.01(17)
C29 C16 C17 117.42(18)
C58 C57 C56 120.5(2)
C58 C57 H57 119.7
C56 C57 H57 119.7
N1 C4 C5 119.58(18)
N1 C4 C3 108.06(17)
C5 C4 C3 132.21(19)
C49 C44 C45 118.7(2)
C49 C44 P1 117.52(18)
C45 C44 P1 123.40(19)
N1 C1 C43 111.39(18)
N1 C1 C2 108.67(18)
C43 C1 C2 139.90(19)
C13 C14 C15 107.67(18)
C13 C14 H14 126.2
C15 C14 H14 126.2
F8 C37 C36 120.3(2)
F8 C37 C38 119.0(2)
C36 C37 C38 120.7(2)
N4 C43 C1 111.82(18)
N4 C43 C42 108.79(19)
C1 C43 C42 139.4(2)
C24 C28 C27 118.2(2)
C24 C28 Br1 119.40(16)
C27 C28 Br1 122.41(17)
C61 C56 C57 118.5(2)
C61 C56 P1 126.64(17)
C57 C56 P1 114.84(16)
C19 C20 C21 118.40(19)
C19 C20 H20 120.8
C21 C20 H20 120.8
N2 C12 C5 125.15(17)
N2 C12 C13 108.72(17)
C5 C12 C13 126.11(18)
C14 C13 C12 107.77(18)
C14 C13 H13 126.1
C12 C13 H13 126.1
C40 C33 C32 123.50(19)
C40 C33 C34 118.78(19)
C32 C33 C34 117.69(19)
F2 C10 C9 120.1(2)
F2 C10 C11 120.2(2)
C9 C10 C11 119.7(2)
C50 C55 C54 120.2(2)
C50 C55 H55 119.9
C54 C55 H55 119.9
F9 C38 C37 119.8(2)
F9 C38 C39 121.2(2)
C37 C38 C39 118.9(2)
C17 C18 C19 121.9(2)
C17 C18 H18 119.1
C19 C18 H18 119.1
C22 C17 C18 115.31(18)
C22 C17 C16 121.98(17)
C18 C17 C16 122.72(18)
C3 C2 C1 107.27(19)
C3 C2 H2 126.4
C1 C2 H2 126.4
C7 C6 C11 115.96(19)
C7 C6 C5 123.16(18)
C11 C6 C5 120.88(19)
C26 C25 C23 118.3(2)
C26 C25 H25 120.8
C23 C25 H25 120.8
C20 C19 C18 121.18(19)
C20 C19 H19 119.4
C18 C19 H19 119.4
F6 C35 C36 118.44(19)
F6 C35 C34 119.56(19)
C36 C35 C34 122.0(2)
C30 C31 C32 107.83(18)
C30 C31 H31 126.1
C32 C31 H31 126.1
C53 C54 C55 120.7(2)
C53 C54 H54 119.6
C55 C54 H54 119.6
C28 C24 O1 125.19(19)
C28 C24 C23 122.40(19)
O1 C24 C23 112.41(18)
C28 C27 C26 119.9(2)
C28 C27 H27 120.0
C26 C27 H27 120.0
F1 C11 C10 118.0(2)
F1 C11 C6 119.61(19)
C10 C11 C6 122.4(2)
C2 C3 C4 107.54(19)
C2 C3 H3 126.2
C4 C3 H3 126.2
N4 C40 C33 119.74(18)
N4 C40 C41 107.52(19)
C33 C40 C41 132.5(2)
C59 C58 C57 120.0(3)
C59 C58 H58 120.0
C57 C58 H58 120.0
F3 C9 C10 120.5(2)
F3 C9 C8 119.7(2)
C10 C9 C8 119.8(2)
C56 C61 C60 119.7(2)
C56 C61 H61 120.2
C60 C61 H61 120.2
C54 C53 C52 119.5(2)
C54 C53 H53 120.3
C52 C53 H53 120.3
C41 C42 C43 107.0(2)
C41 C42 H42 126.5
C43 C42 H42 126.5
F4 C8 C9 120.1(2)
F4 C8 C7 120.4(2)
C9 C8 C7 119.5(2)
C25 C23 C24 119.15(19)
C25 C23 C21 135.73(19)
C24 C23 C21 105.12(17)
F10 C39 C34 119.99(19)
F10 C39 C38 117.7(2)
C34 C39 C38 122.3(2)
C48 C49 C44 120.9(3)
C48 C49 H49 119.6
C44 C49 H49 119.6
C42 C41 C40 107.83(19)
C42 C41 H41 126.1
C40 C41 H41 126.1
C25 C26 C27 122.0(2)
C25 C26 H26 119.0
C27 C26 H26 119.0
C59 C60 C61 121.4(2)
C59 C60 H60 119.3
C61 C60 H60 119.3
C47 C48 C49 120.5(3)
C47 C48 H48 119.8
C49 C48 H48 119.8
C60 C59 C58 119.8(2)
C60 C59 H59 120.1
C58 C59 H59 120.1
C44 C45 C46 119.6(3)
C44 C45 H45 120.2
C46 C45 H45 120.2
C47 C46 C45 120.5(3)
C47 C46 H46 119.7
C45 C46 H46 119.7
C48 C47 C46 119.6(3)
C48 C47 H47 120.2
C46 C47 H47 120.2

loop_
_geom_bond_atom_site_label_1
_geom_bond_atom_site_label_2
_geom_bond_distance
Co1 N4 1.8647(16)
Co1 N1 1.8671(17)
Co1 N3 1.8825(17)
Co1 N2 1.8856(16)
Co1 P1 2.1905(5)
Br1 C28 1.892(2)
P1 C56 1.822(2)
P1 C44 1.833(2)
P1 C50 1.839(2)
F7 C36 1.343(2)
F6 C35 1.342(3)
F5 C7 1.343(3)
F1 C11 1.343(3)
N4 C43 1.360(3)
N4 C40 1.373(3)
F10 C39 1.343(2)
O1 C24 1.378(2)
O1 C22 1.387(2)
C29 N3 1.385(2)
C29 C16 1.405(3)
C29 C30 1.425(3)
N2 C15 1.387(2)
N2 C12 1.387(2)
N3 C32 1.390(3)
F8 C37 1.345(2)
F4 C8 1.343(3)
F9 C38 1.339(3)
C21 C20 1.392(3)
C21 C22 1.401(3)
C21 C23 1.455(3)
F3 C9 1.342(3)
C15 C16 1.392(3)
C15 C14 1.433(3)
C50 C55 1.384(3)
C50 C51 1.399(3)
F2 C10 1.346(3)
C5 C4 1.400(3)
C5 C12 1.404(3)
C5 C6 1.494(3)
N1 C1 1.370(3)
N1 C4 1.374(3)
C32 C33 1.407(3)
C32 C31 1.430(3)
C34 C39 1.383(3)
C34 C35 1.385(3)
C34 C33 1.496(3)
C36 C37 1.370(3)
C36 C35 1.381(3)
C30 C31 1.365(3)
C30 H30 0.9500
C7 C6 1.383(3)
C7 C8 1.386(3)
C22 C17 1.382(3)
C52 C53 1.383(3)
C52 C51 1.388(3)
C52 H52 0.9500
C51 H51 0.9500
C16 C17 1.496(3)
C57 C58 1.386(3)
C57 C56 1.395(3)
C57 H57 0.9500
C4 C3 1.433(3)
C44 C49 1.393(3)
C44 C45 1.397(3)
C1 C43 1.407(3)
C1 C2 1.426(3)
C14 C13 1.350(3)
C14 H14 0.9500
C37 C38 1.372(3)
C43 C42 1.431(3)
C28 C24 1.372(3)
C28 C27 1.389(3)
C56 C61 1.385(3)
C20 C19 1.386(3)
C20 H20 0.9500
C12 C13 1.441(3)
C13 H13 0.9500
C33 C40 1.390(3)
C10 C9 1.371(4)
C10 C11 1.378(3)
C55 C54 1.393(3)
C55 H55 0.9500
C38 C39 1.385(3)
C18 C17 1.395(3)
C18 C19 1.399(3)
C18 H18 0.9500
C2 C3 1.371(3)
C2 H2 0.9500
C6 C11 1.392(3)
C25 C26 1.377(3)
C25 C23 1.397(3)
C25 H25 0.9500
C19 H19 0.9500
C31 H31 0.9500
C54 C53 1.375(3)
C54 H54 0.9500
C24 C23 1.399(3)
C27 C26 1.392(3)
C27 H27 0.9500
C3 H3 0.9500
C40 C41 1.438(3)
C58 C59 1.377(4)
C58 H58 0.9500
C9 C8 1.372(3)
C61 C60 1.393(4)
C61 H61 0.9500
C53 H53 0.9500
C42 C41 1.366(3)
C42 H42 0.9500
C49 C48 1.386(4)
C49 H49 0.9500
C41 H41 0.9500
C26 H26 0.9500
C60 C59 1.351(4)
C60 H60 0.9500
C48 C47 1.373(5)
C48 H48 0.9500
C59 H59 0.9500
C45 C46 1.402(4)
C45 H45 0.9500
C46 C47 1.385(5)
C46 H46 0.9500
C47 H47 0.9500

loop_
_geom_torsion_atom_site_label_1
_geom_torsion_atom_site_label_2
_geom_torsion_atom_site_label_3
_geom_torsion_atom_site_label_4
_geom_torsion
N4 Co1 P1 C56 -159.07(9)
N1 Co1 P1 C56 -78.21(9)
N3 Co1 P1 C56 109.16(9)
N2 Co1 P1 C56 12.34(9)
N4 Co1 P1 C44 -34.00(10)
N1 Co1 P1 C44 46.87(10)
N3 Co1 P1 C44 -125.77(10)
N2 Co1 P1 C44 137.41(9)
N4 Co1 P1 C50 84.52(9)
N1 Co1 P1 C50 165.39(9)
N3 Co1 P1 C50 -7.24(9)
N2 Co1 P1 C50 -104.07(9)
N1 Co1 N4 C43 -7.13(15)
N3 Co1 N4 C43 -171.96(16)
N2 Co1 N4 C43 -65.5(3)
P1 Co1 N4 C43 85.16(15)
N1 Co1 N4 C40 -179.8(2)
N3 Co1 N4 C40 15.4(2)
N2 Co1 N4 C40 121.9(3)
P1 Co1 N4 C40 -87.49(19)
N4 Co1 N2 C15 -120.2(2)
N1 Co1 N2 C15 -177.36(16)
N3 Co1 N2 C15 -14.39(16)
P1 Co1 N2 C15 89.33(15)
N4 Co1 N2 C12 67.7(3)
N1 Co1 N2 C12 10.60(16)
N3 Co1 N2 C12 173.57(16)
P1 Co1 N2 C12 -82.71(15)
C16 C29 N3 C32 178.47(18)
C30 C29 N3 C32 0.9(2)
C16 C29 N3 Co1 -7.8(3)
C30 C29 N3 Co1 174.65(13)
N4 Co1 N3 C29 176.98(15)
N1 Co1 N3 C29 118.4(2)
N2 Co1 N3 C29 13.81(16)
P1 Co1 N3 C29 -86.57(15)
N4 Co1 N3 C32 -10.49(16)
N1 Co1 N3 C32 -69.0(3)
N2 Co1 N3 C32 -173.67(16)
P1 Co1 N3 C32 85.95(16)
C12 N2 C15 C16 -177.63(18)
Co1 N2 C15 C16 9.0(3)
C12 N2 C15 C14 0.3(2)
Co1 N2 C15 C14 -173.05(13)
C56 P1 C50 C55 -124.34(19)
C44 P1 C50 C55 120.96(19)
Co1 P1 C50 C55 -2.5(2)
C56 P1 C50 C51 56.78(16)
C44 P1 C50 C51 -57.92(17)
Co1 P1 C50 C51 178.65(12)
N4 Co1 N1 C1 6.12(15)
N3 Co1 N1 C1 66.0(3)
N2 Co1 N1 C1 171.28(16)
P1 Co1 N1 C1 -89.63(15)
N4 Co1 N1 C4 -175.2(2)
N3 Co1 N1 C4 -115.4(3)
N2 Co1 N1 C4 -10.0(2)
P1 Co1 N1 C4 89.05(19)
C29 N3 C32 C33 177.18(19)
Co1 N3 C32 C33 3.5(3)
C29 N3 C32 C31 -0.8(2)
Co1 N3 C32 C31 -174.48(13)
N3 C29 C30 C31 -0.6(2)
C16 C29 C30 C31 -178.10(19)
C24 O1 C22 C17 -178.32(19)
C24 O1 C22 C21 0.3(2)
C20 C21 C22 C17 -0.9(3)
C23 C21 C22 C17 177.95(19)
C20 C21 C22 O1 -179.57(17)
C23 C21 C22 O1 -0.7(2)
C53 C52 C51 C50 0.8(3)
C55 C50 C51 C52 -2.6(3)
P1 C50 C51 C52 176.39(17)
N2 C15 C16 C29 2.3(3)
C14 C15 C16 C29 -175.4(2)
N2 C15 C16 C17 -179.79(17)
C14 C15 C16 C17 2.6(3)
N3 C29 C16 C15 -2.9(3)
C30 C29 C16 C15 174.26(19)
N3 C29 C16 C17 179.13(17)
C30 C29 C16 C17 -3.7(3)
C1 N1 C4 C5 -174.97(19)
Co1 N1 C4 C5 6.3(3)
C1 N1 C4 C3 1.1(2)
Co1 N1 C4 C3 -177.65(16)
C12 C5 C4 N1 0.3(3)
C6 C5 C4 N1 174.51(18)
C12 C5 C4 C3 -174.7(2)
C6 C5 C4 C3 -0.5(3)
C56 P1 C44 C49 -143.38(17)
C50 P1 C44 C49 -38.79(19)
Co1 P1 C44 C49 92.36(18)
C56 P1 C44 C45 43.9(2)
C50 P1 C44 C45 148.5(2)
Co1 P1 C44 C45 -80.3(2)
C4 N1 C1 C43 176.89(18)
Co1 N1 C1 C43 -4.1(2)
C4 N1 C1 C2 -1.3(2)
Co1 N1 C1 C2 177.73(15)
N2 C15 C14 C13 -0.2(2)
C16 C15 C14 C13 177.7(2)
F7 C36 C37 F8 0.0(3)
C35 C36 C37 F8 179.0(2)
F7 C36 C37 C38 -178.6(2)
C35 C36 C37 C38 0.4(3)
C40 N4 C43 C1 -178.93(18)
Co1 N4 C43 C1 6.8(2)
C40 N4 C43 C42 -0.2(2)
Co1 N4 C43 C42 -174.48(15)
N1 C1 C43 N4 -1.6(3)
C2 C1 C43 N4 175.7(3)
N1 C1 C43 C42 -179.8(3)
C2 C1 C43 C42 -2.5(5)
C58 C57 C56 C61 2.0(3)
C58 C57 C56 P1 -178.74(19)
C44 P1 C56 C61 -27.4(2)
C50 P1 C56 C61 -132.8(2)
Co1 P1 C56 C61 97.1(2)
C44 P1 C56 C57 153.43(16)
C50 P1 C56 C57 48.00(18)
Co1 P1 C56 C57 -82.13(17)
C22 C21 C20 C19 0.3(3)
C23 C21 C20 C19 -178.2(2)
C15 N2 C12 C5 177.94(19)
Co1 N2 C12 C5 -8.8(3)
C15 N2 C12 C13 -0.4(2)
Co1 N2 C12 C13 172.89(13)
C4 C5 C12 N2 1.3(3)
C6 C5 C12 N2 -172.95(18)
C4 C5 C12 C13 179.3(2)
C6 C5 C12 C13 5.1(3)
C15 C14 C13 C12 0.0(2)
N2 C12 C13 C14 0.3(2)
C5 C12 C13 C14 -178.0(2)
N3 C32 C33 C40 4.9(3)
C31 C32 C33 C40 -177.5(2)
N3 C32 C33 C34 -173.50(18)
C31 C32 C33 C34 4.1(3)
C39 C34 C33 C40 -81.4(3)
C35 C34 C33 C40 99.9(3)
C39 C34 C33 C32 97.0(3)
C35 C34 C33 C32 -81.6(3)
C51 C50 C55 C54 2.3(3)
P1 C50 C55 C54 -176.55(17)
F8 C37 C38 F9 0.5(3)
C36 C37 C38 F9 179.2(2)
F8 C37 C38 C39 -178.2(2)
C36 C37 C38 C39 0.5(4)
O1 C22 C17 C18 179.31(18)
C21 C22 C17 C18 0.8(3)
O1 C22 C17 C16 -0.7(3)
C21 C22 C17 C16 -179.21(19)
C19 C18 C17 C22 -0.1(3)
C19 C18 C17 C16 179.9(2)
C15 C16 C17 C22 95.6(2)
C29 C16 C17 C22 -86.3(2)
C15 C16 C17 C18 -84.4(2)
C29 C16 C17 C18 93.7(2)
N1 C1 C2 C3 0.9(3)
C43 C1 C2 C3 -176.4(3)
F5 C7 C6 C11 179.56(18)
C8 C7 C6 C11 -2.1(3)
F5 C7 C6 C5 -0.3(3)
C8 C7 C6 C5 178.04(19)
C4 C5 C6 C7 71.7(3)
C12 C5 C6 C7 -113.8(2)
C4 C5 C6 C11 -108.2(2)
C12 C5 C6 C11 66.3(3)
C21 C20 C19 C18 0.4(3)
C17 C18 C19 C20 -0.5(3)
F7 C36 C35 F6 -1.8(3)
C37 C36 C35 F6 179.27(19)
F7 C36 C35 C34 178.3(2)
C37 C36 C35 C34 -0.7(3)
C39 C34 C35 F6 -179.80(19)
C33 C34 C35 F6 -1.1(3)
C39 C34 C35 C36 0.1(3)
C33 C34 C35 C36 178.9(2)
C29 C30 C31 C32 0.1(2)
N3 C32 C31 C30 0.5(2)
C33 C32 C31 C30 -177.5(2)
C50 C55 C54 C53 -0.2(4)
C27 C28 C24 O1 -179.2(2)
Br1 C28 C24 O1 1.3(3)
C27 C28 C24 C23 0.3(3)
Br1 C28 C24 C23 -179.19(16)
C22 O1 C24 C28 179.7(2)
C22 O1 C24 C23 0.2(2)
C24 C28 C27 C26 -0.4(4)
Br1 C28 C27 C26 179.08(19)
F2 C10 C11 F1 0.7(3)
C9 C10 C11 F1 -179.23(19)
F2 C10 C11 C6 -178.37(19)
C9 C10 C11 C6 1.7(3)
C7 C6 C11 F1 -178.07(18)
C5 C6 C11 F1 1.8(3)
C7 C6 C11 C10 1.0(3)
C5 C6 C11 C10 -179.11(19)
C1 C2 C3 C4 -0.2(3)
N1 C4 C3 C2 -0.5(3)
C5 C4 C3 C2 174.9(2)
C43 N4 C40 C33 175.00(19)
Co1 N4 C40 C33 -11.9(3)
C43 N4 C40 C41 -0.2(2)
Co1 N4 C40 C41 172.96(16)
C32 C33 C40 N4 -1.2(3)
C34 C33 C40 N4 177.20(18)
C32 C33 C40 C41 172.6(2)
C34 C33 C40 C41 -9.0(4)
C56 C57 C58 C59 -0.1(4)
F2 C10 C9 F3 -3.7(3)
C11 C10 C9 F3 176.2(2)
F2 C10 C9 C8 176.7(2)
C11 C10 C9 C8 -3.4(3)
C57 C56 C61 C60 -2.0(3)
P1 C56 C61 C60 178.87(18)
C55 C54 C53 C52 -1.6(4)
C51 C52 C53 C54 1.3(3)
N4 C43 C42 C41 0.5(3)
C1 C43 C42 C41 178.7(3)
F3 C9 C8 F4 1.5(3)
C10 C9 C8 F4 -178.9(2)
F3 C9 C8 C7 -177.25(19)
C10 C9 C8 C7 2.3(3)
F5 C7 C8 F4 0.1(3)
C6 C7 C8 F4 -178.28(19)
F5 C7 C8 C9 178.87(19)
C6 C7 C8 C9 0.5(3)
C26 C25 C23 C24 0.0(3)
C26 C25 C23 C21 -180.0(2)
C28 C24 C23 C25 -0.1(3)
O1 C24 C23 C25 179.41(18)
C28 C24 C23 C21 179.9(2)
O1 C24 C23 C21 -0.6(2)
C20 C21 C23 C25 -0.7(4)
C22 C21 C23 C25 -179.3(2)
C20 C21 C23 C24 179.3(2)
C22 C21 C23 C24 0.8(2)
C35 C34 C39 F10 179.6(2)
C33 C34 C39 F10 0.9(3)
C35 C34 C39 C38 0.7(3)
C33 C34 C39 C38 -178.0(2)
F9 C38 C39 F10 1.4(4)
C37 C38 C39 F10 -179.9(2)
F9 C38 C39 C34 -179.7(2)
C37 C38 C39 C34 -1.0(4)
C45 C44 C49 C48 -2.5(4)
P1 C44 C49 C48 -175.5(2)
C43 C42 C41 C40 -0.6(3)
N4 C40 C41 C42 0.5(3)
C33 C40 C41 C42 -173.8(2)
C23 C25 C26 C27 -0.1(3)
C28 C27 C26 C25 0.3(4)
C56 C61 C60 C59 0.0(4)
C44 C49 C48 C47 -1.3(4)
C61 C60 C59 C58 2.0(4)
C57 C58 C59 C60 -2.0(4)
C49 C44 C45 C46 5.0(4)
P1 C44 C45 C46 177.6(2)
C44 C45 C46 C47 -3.8(5)
C49 C48 C47 C46 2.5(5)
C45 C46 C47 C48 0.0(5)
